data_7058908
loop_
_publ_author_name
'Kumar, Virendra'
'Kundu, Subhankar'
'Bahadur, Sk'
'Patra, Abhijit'

_publ_section_title
;
 Naked-eye colorimetric sensor for methanol and &#x2018;turn-on&#x2019;
 fluorescence detection of Al3+
;
_journal_name_full 'New Journal of Chemistry'
_journal_paper_doi 10.1039/C9NJ04688G
_journal_year 2019
_chemical_formula_moiety 'C15 H14 N2 O3 S2'
_chemical_formula_sum 'C15 H14 N2 O3 S2'
_chemical_formula_weight 334.40
_space_group_crystal_system monoclinic
_space_group_IT_number 14
_space_group_name_Hall '-P 2ybc'
_space_group_name_H-M_alt 'P 1 21/c 1'
_symmetry_space_group_name_Hall '-P 2ybc'
_symmetry_space_group_name_H-M 'P 1 21/c 1'
_atom_sites_solution_hydrogens difmap
_audit_creation_method SHELXL-2017/1
_audit_update_record
;
2019-10-09 deposited with the CCDC.    2019-10-18 downloaded from the CCDC.
;
_cell_angle_alpha 90
_cell_angle_beta 114.537(2)
_cell_angle_gamma 90
_cell_formula_units_Z 4
_cell_length_a 12.9330(6)
_cell_length_b 8.4524(4)
_cell_length_c 14.8255(7)
_cell_measurement_reflns_used 6969
_cell_measurement_temperature 100(2)
_cell_measurement_theta_max 30.49
_cell_measurement_theta_min 2.84
_cell_volume 1474.29(12)
_computing_structure_refinement 'SHELXL-2017/1 (Sheldrick, 2017)'
_computing_structure_solution 'SHELXT 2014/5 (Sheldrick, 2014)'
_diffrn_ambient_temperature 100(2)
_diffrn_measured_fraction_theta_full 0.999
_diffrn_measured_fraction_theta_max 0.997
_diffrn_measurement_device_type 'Bruker APEX-II CCD'
_diffrn_measurement_method '\f and \w scans'
_diffrn_radiation_type MoK\a
_diffrn_radiation_wavelength 0.71073
_diffrn_reflns_av_R_equivalents 0.0856
_diffrn_reflns_av_unetI/netI 0.0753
_diffrn_reflns_Laue_measured_fraction_full 0.999
_diffrn_reflns_Laue_measured_fraction_max 0.997
_diffrn_reflns_limit_h_max 18
_diffrn_reflns_limit_h_min -18
_diffrn_reflns_limit_k_max 12
_diffrn_reflns_limit_k_min -12
_diffrn_reflns_limit_l_max 21
_diffrn_reflns_limit_l_min -17
_diffrn_reflns_number 21523
_diffrn_reflns_point_group_measured_fraction_full 0.999
_diffrn_reflns_point_group_measured_fraction_max 0.997
_diffrn_reflns_theta_full 25.000
_diffrn_reflns_theta_max 30.525
_diffrn_reflns_theta_min 2.789
_exptl_absorpt_coefficient_mu 0.375
_exptl_absorpt_correction_type none
_exptl_crystal_colour Yellow
_exptl_crystal_density_diffrn 1.507
_exptl_crystal_description Rectangular
_exptl_crystal_F_000 696
_exptl_crystal_size_max 0.25
_exptl_crystal_size_mid 0.21
_exptl_crystal_size_min 0.18
_refine_diff_density_max 0.488
_refine_diff_density_min -0.460
_refine_diff_density_rms 0.097
_refine_ls_extinction_method none
_refine_ls_goodness_of_fit_ref 1.031
_refine_ls_hydrogen_treatment refall
_refine_ls_matrix_type full
_refine_ls_number_parameters 255
_refine_ls_number_reflns 4489
_refine_ls_number_restraints 0
_refine_ls_restrained_S_all 1.031
_refine_ls_R_factor_all 0.0965
_refine_ls_R_factor_gt 0.0534
_refine_ls_shift/su_max 0.000
_refine_ls_shift/su_mean 0.000
_refine_ls_structure_factor_coef Fsqd
_refine_ls_weighting_details 'w=1/[\s^2^(Fo^2^)+(0.0261P)^2^+1.8855P] where P=(Fo^2^+2Fc^2^)/3'
_refine_ls_weighting_scheme calc
_refine_ls_wR_factor_gt 0.0937
_refine_ls_wR_factor_ref 0.1080
_reflns_Friedel_coverage 0.000
_reflns_number_gt 3127
_reflns_number_total 4489
_reflns_threshold_expression 'I > 2\s(I)'
_cod_data_source_file c9nj04688g2.cif
_cod_data_source_block NRSB-O
_cod_database_code 7058908
_shelx_shelxl_version_number 2017/1
_shelx_space_group_comment
;
The symmetry employed for this shelxl refinement is uniquely defined
by the following loop, which should always be used as a source of
symmetry information in preference to the above space-group names.
They are only intended as comments.
;

loop_
_space_group_symop_operation_xyz
'x, y, z'
'-x, y+1/2, -z+1/2'
'-x, -y, -z'
'x, -y-1/2, z-1/2'

loop_
_atom_site_label
_atom_site_type_symbol
_atom_site_fract_x
_atom_site_fract_y
_atom_site_fract_z
_atom_site_U_iso_or_equiv
_atom_site_adp_type
_atom_site_occupancy
_atom_site_site_symmetry_order
_atom_site_calc_flag
S2 S 0.17764(4) -0.00329(6) 0.27801(4) 0.01451(12) Uani 1 1 d
S1 S 0.38696(5) 0.19088(7) 0.39768(5) 0.02192(15) Uani 1 1 d
O1 O -0.08845(13) -0.05365(18) 0.32065(11) 0.0157(3) Uani 1 1 d
O3 O 0.43105(12) 0.00062(19) 0.19924(11) 0.0182(3) Uani 1 1 d
O2 O 0.26037(12) 0.11640(18) 0.11973(11) 0.0173(3) Uani 1 1 d
N2 N 0.19633(14) 0.1896(2) 0.42062(14) 0.0143(4) Uani 1 1 d
N1 N 0.08733(14) 0.1377(2) 0.39825(13) 0.0129(4) Uani 1 1 d
C12 C 0.25503(17) 0.1334(2) 0.37102(16) 0.0139(4) Uani 1 1 d
C9 C -0.07649(16) 0.1575(2) 0.43433(15) 0.0117(4) Uani 1 1 d
C3 C -0.24513(16) 0.1982(2) 0.46990(15) 0.0129(4) Uani 1 1 d
C11 C 0.03823(17) 0.2013(2) 0.44959(15) 0.0125(4) Uani 1 1 d
C1 C -0.24780(17) -0.0034(3) 0.35265(16) 0.0152(4) Uani 1 1 d
C5 C -0.24504(18) 0.3953(3) 0.58898(17) 0.0183(5) Uani 1 1 d
C13 C 0.28909(18) -0.0789(2) 0.24760(16) 0.0142(4) Uani 1 1 d
C14 C 0.32249(17) 0.0268(2) 0.18192(16) 0.0144(4) Uani 1 1 d
C8 C -0.13110(16) 0.2386(2) 0.48807(15) 0.0119(4) Uani 1 1 d
C2 C -0.30124(18) 0.0767(3) 0.40090(16) 0.0159(4) Uani 1 1 d
C7 C -0.07659(18) 0.3577(3) 0.55905(16) 0.0144(4) Uani 1 1 d
C15 C 0.4735(2) 0.0953(3) 0.1405(2) 0.0242(5) Uani 1 1 d
C6 C -0.13204(18) 0.4330(3) 0.60781(17) 0.0164(4) Uani 1 1 d
C4 C -0.29995(18) 0.2801(3) 0.52169(17) 0.0168(4) Uani 1 1 d
C10 C -0.13491(17) 0.0356(2) 0.36957(15) 0.0127(4) Uani 1 1 d
H11 H 0.0775(18) 0.280(3) 0.4975(17) 0.010(6) Uiso 1 1 d
H6 H -0.0928(19) 0.509(3) 0.6542(18) 0.014(6) Uiso 1 1 d
H7 H -0.002(2) 0.387(3) 0.5729(18) 0.015(6) Uiso 1 1 d
H13B H 0.259(2) -0.175(3) 0.2116(19) 0.020(6) Uiso 1 1 d
H5 H -0.2840(19) 0.452(3) 0.6234(18) 0.016(6) Uiso 1 1 d
H13A H 0.3557(19) -0.103(3) 0.3108(18) 0.014(6) Uiso 1 1 d
H4 H -0.375(2) 0.248(3) 0.5069(19) 0.019(6) Uiso 1 1 d
H1C H 0.229(2) 0.253(3) 0.468(2) 0.027(7) Uiso 1 1 d
H2 H -0.375(2) 0.050(3) 0.3892(19) 0.021(6) Uiso 1 1 d
H1A H -0.023(2) -0.023(3) 0.333(2) 0.037(9) Uiso 1 1 d
H1 H -0.285(2) -0.087(3) 0.3090(19) 0.018(6) Uiso 1 1 d
H15A H 0.553(2) 0.065(3) 0.162(2) 0.034(8) Uiso 1 1 d
H15C H 0.431(2) 0.071(3) 0.070(2) 0.032(8) Uiso 1 1 d
H15B H 0.469(2) 0.209(3) 0.157(2) 0.027(7) Uiso 1 1 d

loop_
_atom_site_aniso_label
_atom_site_aniso_U_11
_atom_site_aniso_U_22
_atom_site_aniso_U_33
_atom_site_aniso_U_23
_atom_site_aniso_U_13
_atom_site_aniso_U_12
S2 0.0134(2) 0.0164(2) 0.0139(2) -0.0024(2) 0.00576(18) -0.0010(2)
S1 0.0151(3) 0.0274(3) 0.0258(3) -0.0126(3) 0.0110(2) -0.0058(2)
O1 0.0177(8) 0.0166(7) 0.0139(8) -0.0030(6) 0.0076(6) -0.0011(6)
O3 0.0137(7) 0.0242(8) 0.0175(8) 0.0022(7) 0.0071(6) 0.0014(6)
O2 0.0184(7) 0.0166(7) 0.0164(8) 0.0026(6) 0.0066(6) 0.0030(6)
N2 0.0123(8) 0.0151(8) 0.0167(9) -0.0046(8) 0.0073(7) -0.0022(7)
N1 0.0120(8) 0.0139(8) 0.0136(9) 0.0016(7) 0.0062(7) -0.0002(7)
C12 0.0150(10) 0.0139(9) 0.0128(10) 0.0012(8) 0.0060(8) 0.0020(8)
C9 0.0129(9) 0.0117(9) 0.0085(9) 0.0017(8) 0.0025(7) 0.0002(7)
C3 0.0128(9) 0.0143(9) 0.0099(10) 0.0050(8) 0.0030(7) 0.0009(8)
C11 0.0148(9) 0.0113(9) 0.0104(10) 0.0005(8) 0.0044(8) 0.0001(8)
C1 0.0177(10) 0.0117(9) 0.0115(10) 0.0013(9) 0.0014(8) -0.0035(8)
C5 0.0195(11) 0.0218(11) 0.0170(11) 0.0022(9) 0.0109(9) 0.0053(9)
C13 0.0175(10) 0.0117(10) 0.0144(11) 0.0003(8) 0.0076(8) 0.0020(8)
C14 0.0149(10) 0.0133(10) 0.0137(10) -0.0048(8) 0.0047(8) -0.0005(8)
C8 0.0135(9) 0.0119(9) 0.0097(10) 0.0031(8) 0.0043(7) 0.0022(7)
C2 0.0126(10) 0.0175(10) 0.0158(11) 0.0055(9) 0.0041(8) -0.0026(8)
C7 0.0144(10) 0.0168(10) 0.0119(10) 0.0015(8) 0.0053(8) -0.0005(8)
C15 0.0205(12) 0.0319(14) 0.0221(13) 0.0051(11) 0.0108(10) -0.0024(10)
C6 0.0197(10) 0.0161(10) 0.0123(10) -0.0002(9) 0.0056(8) 0.0011(9)
C4 0.0130(10) 0.0221(11) 0.0184(11) 0.0050(9) 0.0095(8) 0.0035(8)
C10 0.0169(10) 0.0113(9) 0.0095(10) 0.0029(8) 0.0051(8) 0.0020(7)

loop_
_atom_type_symbol
_atom_type_description
_atom_type_scat_dispersion_real
_atom_type_scat_dispersion_imag
_atom_type_scat_source
C C 0.0033 0.0016 'International Tables Vol C Tables 4.2.6.8 and 6.1.1.4'
H H 0.0000 0.0000 'International Tables Vol C Tables 4.2.6.8 and 6.1.1.4'
N N 0.0061 0.0033 'International Tables Vol C Tables 4.2.6.8 and 6.1.1.4'
O O 0.0106 0.0060 'International Tables Vol C Tables 4.2.6.8 and 6.1.1.4'
S S 0.1246 0.1234 'International Tables Vol C Tables 4.2.6.8 and 6.1.1.4'

loop_
_geom_angle_atom_site_label_1
_geom_angle_atom_site_label_2
_geom_angle_atom_site_label_3
_geom_angle
C12 S2 C13 100.12(10)
C10 O1 H1A 110(2)
C14 O3 C15 115.04(17)
C12 N2 N1 120.63(18)
C12 N2 H1C 118.5(17)
N1 N2 H1C 120.8(18)
C11 N1 N2 115.42(17)
N2 C12 S1 121.72(16)
N2 C12 S2 113.22(15)
S1 C12 S2 125.06(12)
C10 C9 C8 118.81(18)
C10 C9 C11 121.36(18)
C8 C9 C11 119.82(18)
C2 C3 C4 121.42(19)
C2 C3 C8 119.26(19)
C4 C3 C8 119.32(19)
N1 C11 C9 121.47(19)
N1 C11 H11 119.3(13)
C9 C11 H11 119.2(13)
C2 C1 C10 120.1(2)
C2 C1 H1 120.5(14)
C10 C1 H1 119.3(14)
C4 C5 C6 119.3(2)
C4 C5 H5 120.6(14)
C6 C5 H5 120.1(14)
C14 C13 S2 115.16(15)
C14 C13 H13B 107.6(15)
S2 C13 H13B 104.6(14)
C14 C13 H13A 111.1(13)
S2 C13 H13A 107.9(13)
H13B C13 H13A 110(2)
O2 C14 O3 124.3(2)
O2 C14 C13 125.89(19)
O3 C14 C13 109.68(17)
C7 C8 C3 117.87(18)
C7 C8 C9 122.89(18)
C3 C8 C9 119.24(18)
C1 C2 C3 121.28(19)
C1 C2 H2 119.4(16)
C3 C2 H2 119.3(16)
C6 C7 C8 121.03(19)
C6 C7 H7 118.7(15)
C8 C7 H7 120.2(15)
O3 C15 H15A 105.3(17)
O3 C15 H15C 109.8(16)
H15A C15 H15C 111(2)
O3 C15 H15B 108.4(15)
H15A C15 H15B 109(2)
H15C C15 H15B 113(2)
C7 C6 C5 121.3(2)
C7 C6 H6 118.1(14)
C5 C6 H6 120.6(14)
C5 C4 C3 121.17(19)
C5 C4 H4 123.3(15)
C3 C4 H4 115.5(15)
O1 C10 C9 123.21(18)
O1 C10 C1 115.60(18)
C9 C10 C1 121.18(19)

loop_
_geom_bond_atom_site_label_1
_geom_bond_atom_site_label_2
_geom_bond_distance
S2 C12 1.758(2)
S2 C13 1.797(2)
S1 C12 1.656(2)
O1 C10 1.348(2)
O1 H1A 0.83(3)
O3 C14 1.337(2)
O3 C15 1.448(3)
O2 C14 1.206(2)
N2 C12 1.344(3)
N2 N1 1.379(2)
N2 H1C 0.85(3)
N1 C11 1.293(3)
C9 C10 1.398(3)
C9 C8 1.439(3)
C9 C11 1.453(3)
C3 C2 1.418(3)
C3 C4 1.422(3)
C3 C8 1.426(3)
C11 H11 0.95(2)
C1 C2 1.363(3)
C1 C10 1.414(3)
C1 H1 0.94(2)
C5 C4 1.363(3)
C5 C6 1.406(3)
C5 H5 0.98(2)
C13 C14 1.511(3)
C13 H13B 0.96(3)
C13 H13A 1.00(2)
C8 C7 1.415(3)
C2 H2 0.93(2)
C7 C6 1.368(3)
C7 H7 0.93(2)
C15 H15A 0.98(3)
C15 H15C 0.98(3)
C15 H15B 1.00(3)
C6 H6 0.92(2)
C4 H4 0.94(2)
